data_8101224
loop_
_publ_author_name
'Teneze, Nicolas'
'Mercurio, Dani\`ele'
'Trolliard, Gilles'
'Champarnaud-Mesjard, Jean Claude'

_publ_section_title
;
Reinvestigation of the crystal structure of pentastrontium tetraniobate, 
Sr~5~Nb~4~O~15~
;
_journal_issue 1
_journal_name_full 'Zeitschrift f\"ur Kristallographie - New Crystal Structures'
_journal_page_first 11
_journal_page_last 12
_journal_volume 215
_journal_year 2000
_chemical_formula_structural 'Sr5 Nb4 O15'
_chemical_formula_sum 'Nb4 O15 Sr5'
_chemical_formula_weight 1049.74
_space_group_IT_number 165
_symmetry_cell_setting trigonal
_symmetry_space_group_name_Hall '-P 3 2"c'
_symmetry_space_group_name_H-M 'P -3 c 1'
_cell_angle_alpha 90.00
_cell_angle_beta 90.00
_cell_angle_gamma 120.00
_cell_formula_units_Z 2
_cell_length_a 5.6660(10)
_cell_length_b 5.6660(10)
_cell_length_c 22.968(5)
_cell_measurement_temperature 293(2)
_cell_volume 638.6(2)
_diffrn_ambient_temperature 293(2)
_exptl_crystal_density_diffrn 5.460
_exptl_crystal_density_meas 5.48(3)
_refine_ls_R_factor_obs 0.0441
_refine_ls_wR_factor_obs 0.1240
_cod_database_code 8101224

loop_
_symmetry_equiv_pos_as_xyz
'x, y, z'
'-y, x-y, z'
'-x+y, -x, z'
'y, x, -z+1/2'
'x-y, -y, -z+1/2'
'-x, -x+y, -z+1/2'
'-x, -y, -z'
'y, -x+y, -z'
'x-y, x, -z'
'-y, -x, z-1/2'
'-x+y, y, z-1/2'
'x, x-y, z-1/2'

loop_
_atom_site_label
_atom_site_type_symbol
_atom_site_fract_x
_atom_site_fract_y
_atom_site_fract_z
_atom_site_U_iso_or_equiv
_atom_site_adp_type
_atom_site_occupancy
_atom_site_symmetry_multiplicity
_atom_site_Wyckoff_symbol
_atom_site_calc_flag
_atom_site_refinement_flags
_atom_site_disorder_assembly
_atom_site_disorder_group
Sr1 Sr 0.0000 0.0000 0.2500 0.0140(4) Uani 1 2 a d S . .
Nb2 Nb 0.3333 -0.3333 0.30282(4) 0.0100(4) Uani 1 4 d d S . .
Sr3 Sr 0.3333 -0.3333 0.14223(5) 0.0137(4) Uani 1 4 d d S . .
Nb1 Nb 0.0000 0.0000 0.09077(6) 0.0113(4) Uani 1 4 c d S . .
Sr5 Sr 0.3333 -0.3333 0.46886(5) 0.0141(4) Uani 1 4 d d S . .
O1 O -0.3327(8) -0.2230(8) 0.05573(18) 0.0145(10) Uani 1 12 g d . . .
O2 O 0.6661(8) -0.1252(9) 0.34647(18) 0.0173(10) Uani 1 12 g d . . .
O3 O 0.0000 -0.5360(9) 0.2500 0.0157(14) Uani 1 6 f d S . .

loop_
_atom_site_aniso_label
_atom_site_aniso_U_11
_atom_site_aniso_U_22
_atom_site_aniso_U_33
_atom_site_aniso_U_23
_atom_site_aniso_U_13
_atom_site_aniso_U_12
Sr1 0.0146(6) 0.0146(6) 0.0126(8) 0.000 0.000 0.0073(3)
Nb2 0.0104(4) 0.0104(4) 0.0091(5) 0.000 0.000 0.0052(2)
Sr3 0.0137(5) 0.0137(5) 0.0138(7) 0.000 0.000 0.0068(3)
Nb1 0.0121(5) 0.0121(5) 0.0097(5) 0.000 0.000 0.0061(2)
Sr5 0.0138(5) 0.0138(5) 0.0147(6) 0.000 0.000 0.0069(2)
O1 0.013(2) 0.015(2) 0.014(2) -0.0024(18) 0.0000(18) 0.0055(19)
O2 0.017(2) 0.021(2) 0.0120(18) -0.0054(19) -0.0014(17) 0.0079(19)
O3 0.020(3) 0.011(2) 0.020(3) -0.0015(13) -0.003(3) 0.0102(17)

loop_
_geom_bond_atom_site_label_1
_geom_bond_atom_site_label_2
_geom_bond_distance
_geom_bond_site_symmetry_2
_geom_bond_publ_flag
Sr1 O3 2.629(5) 2_445 ?
Sr1 O3 2.629(5) 3_655 ?
Sr1 O3 2.629(5) 1_565 ?
Sr1 O2 2.766(4) 3_665 ?
Sr1 O2 2.766(4) 4_545 ?
Sr1 O2 2.766(4) 5_455 ?
Sr1 O2 2.766(4) 2_545 ?
Sr1 O2 2.766(4) 6_665 ?
Sr1 O2 2.766(4) 1_455 ?
Sr1 O3 3.037(5) 2 ?
Sr1 O3 3.037(5) . ?
Sr1 O3 3.037(5) 3 ?
Nb2 O2 1.931(4) 2_545 ?
Nb2 O2 1.931(4) . ?
Nb2 O2 1.931(4) 3_655 ?
Nb2 O3 2.0466(8) . ?
Nb2 O3 2.0466(8) 3_655 ?
Nb2 O3 2.0466(8) 2_545 ?
Nb2 Sr1 3.4890(6) 1_545 ?
Nb2 Sr1 3.4890(6) 1_655 ?
Nb2 Sr3 3.5063(8) 4_655 ?
Nb2 Sr3 3.5063(8) 4_545 ?
Nb2 Sr3 3.5063(8) 4_645 ?
Sr3 O1 2.595(4) 3_545 ?
Sr3 O1 2.595(4) 2 ?
Sr3 O1 2.595(4) 1_655 ?
Sr3 O2 2.609(5) 4_545 ?
Sr3 O2 2.609(5) 5 ?
Sr3 O2 2.609(5) 6_655 ?
Sr3 O3 2.9739(11) 3_655 ?
Sr3 O3 2.9739(11) . ?
Sr3 O3 2.9739(11) 2_545 ?
Sr3 O2 3.081(5) 6_665 ?
Sr3 O2 3.081(5) 5_445 ?
Sr3 O2 3.081(5) 4_645 ?
Nb1 O1 1.848(4) . ?
Nb1 O1 1.848(4) 3 ?
Nb1 O1 1.848(4) 2 ?
Nb1 O2 2.195(4) 6_665 ?
Nb1 O2 2.195(4) 5_455 ?
Nb1 O2 2.195(4) 4_545 ?
Nb1 Sr3 3.4783(7) 1_565 ?
Nb1 Sr3 3.4783(7) 1_455 ?
Nb1 Sr5 3.5463(8) 4 ?
Nb1 Sr5 3.5463(8) 4_545 ?
Nb1 Sr5 3.5463(8) 4_655 ?
Sr5 O1 2.575(4) 6 ?
Sr5 O1 2.575(4) 5_545 ?
Sr5 O1 2.575(4) 4_655 ?
Sr5 O1 2.602(4) 12_656 ?
Sr5 O1 2.602(4) 11_556 ?
Sr5 O1 2.602(4) 10_546 ?
Sr5 O1 3.204(4) 4 ?
Sr5 O1 3.204(4) 5_655 ?
Sr5 O1 3.204(4) 6_545 ?
Sr5 O2 3.259(4) 2_545 ?
Sr5 O2 3.259(4) 3_655 ?
Sr5 O2 3.259(4) . ?
O1 Sr5 2.575(4) 4_545 ?
O1 Sr3 2.595(4) 1_455 ?
O1 Sr5 2.602(4) 10_455 ?
O1 Sr5 3.204(4) 4 ?
O2 Nb1 2.195(4) 4_655 ?
O2 Sr3 2.609(5) 4_655 ?
O2 Sr1 2.766(4) 1_655 ?
O2 Sr3 3.081(5) 4_645 ?
O3 Nb2 2.0466(8) 4_545 ?
O3 Sr1 2.629(5) 1_545 ?
O3 Sr3 2.9739(11) 4_545 ?
